data_1565565
loop_
_publ_author_name
'Zhu, Wen-Run'
'Su, Qiong'
'Deng, Xiao-Yi'
'Liu, Jia-Sheng'
'Zhong, Tao'
'Meng, Shan-Shui'
'Yi, Ji-Tao'
'Weng, Jiang'
'Lu, Gui'

_publ_section_title
;
 Organocatalytic enantioselective S<sub>N</sub>1-type dehydrative
 nucleophilic substitution: access to bis(indolyl)methanes bearing
 quaternary carbon stereocenters.
;
_journal_issue 1
_journal_name_full 'Chemical science'
_journal_page_first 170
_journal_page_last 177
_journal_paper_doi 10.1039/d1sc05174a
_journal_volume 13
_journal_year 2021
_chemical_absolute_configuration ad
_chemical_formula_moiety 'C22 H17 F3 N2 O'
_chemical_formula_sum 'C22 H17 F3 N2 O'
_chemical_formula_weight 382.37
_space_group_crystal_system monoclinic
_space_group_IT_number 4
_space_group_name_Hall 'P 2yb'
_space_group_name_H-M_alt 'P 1 21 1'
_atom_sites_solution_hydrogens geom
_atom_sites_solution_primary dual
_audit_creation_date 2021-03-24
_audit_creation_method
;
Olex2 1.3
(compiled 2020.11.12 svn.r5f609507 for OlexSys, GUI svn.r6272)
;
_audit_update_record
;
2021-08-05 deposited with the CCDC.	2021-11-19 downloaded from the CCDC.
;
_cell_angle_alpha 90
_cell_angle_beta 95.3790(10)
_cell_angle_gamma 90
_cell_formula_units_Z 2
_cell_length_a 9.40350(10)
_cell_length_b 10.62490(10)
_cell_length_c 9.51730(10)
_cell_measurement_reflns_used 16928
_cell_measurement_temperature 100.00(10)
_cell_measurement_theta_max 76.7630
_cell_measurement_theta_min 4.6680
_cell_volume 946.698(17)
_computing_cell_refinement 'CrysAlisPro 1.171.40.84a (Rigaku OD, 2020)'
_computing_data_collection 'CrysAlisPro 1.171.40.84a (Rigaku OD, 2020)'
_computing_data_reduction 'CrysAlisPro 1.171.40.84a (Rigaku OD, 2020)'
_computing_molecular_graphics 'Olex2 1.3 (Dolomanov et al., 2009)'
_computing_publication_material 'Olex2 1.3 (Dolomanov et al., 2009)'
_computing_structure_refinement 'SHELXL 2018/3 (Sheldrick, 2015)'
_computing_structure_solution 'SHELXT 2018/2 (Sheldrick, 2018)'
_diffrn_ambient_environment N~2~
_diffrn_ambient_temperature 100.00(10)
_diffrn_detector 'Hybrid Pixel Array Detector'
_diffrn_detector_area_resol_mean 10.0000
_diffrn_detector_type HyPix
_diffrn_measured_fraction_theta_full 1.000
_diffrn_measured_fraction_theta_max 0.993
_diffrn_measurement_details
;
List of Runs (angles in degrees, time in seconds):

  # Type    Start    End  Width  t~exp~   \w     \q     \k     \f   Frames
#--------------------------------------------------------------------------
  1  \w     23.00  72.00   0.50    0.08    --   46.37  77.00 -90.00   98
  2  \w     23.00 118.00   0.50    0.08    --   46.37  77.00   0.00  190
  3  \w     30.00 118.00   0.50    0.08    --   46.37  57.00 120.00  176
  4  \w     79.00 178.00   0.50    0.50    --  107.00 125.00  60.00  198
  5  \w     79.00 178.00   0.50    0.50    --  107.00 125.00  30.00  198
  6  \w     89.00 178.00   0.50    0.50    --  107.00 105.00 -33.00  178
  7  \w     93.00 178.00   0.50    0.50    --  107.00  45.00  60.00  170
  8  \w     93.00 178.00   0.50    0.50    --  107.00  45.00  30.00  170
  9  \w     93.00 178.00   0.50    0.50    --  107.00  45.00-180.00  170
 10  \w    -27.00  45.00   0.50    0.08    --   46.37 -38.00 -30.00  144
 11  \w     34.00 107.00   0.50    0.50    --  107.00 -77.00  90.00  146
 12  \w     34.00  73.00   0.50    0.50    --  107.00 -61.00  30.00   78
 13  \w     34.00  73.00   0.50    0.50    --  107.00 -61.00   0.00   78
 14  \w     34.00 106.00   0.50    0.50    --  107.00 -94.00 -90.00  144
 15  \w     34.00 112.00   0.50    0.50    --  107.00-125.00-150.00  156
 16  \w     34.00 112.00   0.50    0.50    --  107.00-125.00-180.00  156
 17  \w     18.00  95.00   0.50    0.08    --   46.37-125.00-120.00  154
 18  \w     34.00 112.00   0.50    0.50    --  107.00-125.00 -30.00  156
 19  \w     34.00 112.00   0.50    0.50    --  107.00-125.00   0.00  156
 20  \w     34.00 112.00   0.50    0.50    --  107.00-125.00  30.00  156
 21  \w     34.00 112.00   0.50    0.50    --  107.00-125.00  60.00  156
 22  \w     34.00 112.00   0.50    0.50    --  107.00-125.00 120.00  156
 23  \w     34.00 112.00   0.50    0.50    --  107.00-125.00 150.00  156
 24  \w     34.00 107.00   0.50    0.50    --  107.00-105.00-133.00  146
 25  \w     34.00 106.00   0.50    0.50    --  107.00 -94.00-120.00  144
 26  \w      2.00  84.00   0.50    0.08    --   46.37-105.00-133.00  164
 27  \w   -173.00 -84.00   0.50    0.50    -- -100.00 -55.00 139.42  178
 28  \w   -118.00 -23.00   0.50    0.08    --  -46.37 -77.00-180.00  190
 29  \w   -173.00 -76.00   0.50    0.50    -- -100.00 -77.00-180.00  194
 30  \w   -107.00 -27.00   0.50    0.50    -- -100.00 105.00 -33.00  160
 31  \w    -84.00   2.00   0.50    0.08    --  -46.37 105.00 -33.00  172
 32  \w   -173.00 -79.00   0.50    0.50    -- -100.00 -69.00 -30.26  188
 33  \w   -173.00 -77.00   0.50    0.50    -- -100.00 -75.00-111.07  192
 34  \w   -173.00 -84.00   0.50    0.50    -- -100.00-105.00-133.00  178
 35  \w    -69.00 -27.00   0.50    0.50    -- -100.00  61.00-180.00   84
 36  \w    -69.00 -27.00   0.50    0.50    -- -100.00  61.00 -90.00   84
 37  \w   -103.00 -27.00   0.50    0.50    -- -100.00  77.00  90.00  152
 38  \w    -69.00 -27.00   0.50    0.50    -- -100.00  61.00 150.00   84
 39  \w    -41.00  27.00   0.50    0.08    --  -46.37  38.00 150.00  136
;
_diffrn_measurement_device 'four-circle diffractometer'
_diffrn_measurement_device_type 'XtaLAB Synergy R, DW system, HyPix'
_diffrn_measurement_method '\w scans'
_diffrn_orient_matrix_type 'CrysAlisPro convention (1999,Acta A55,543-557)'
_diffrn_orient_matrix_UB_11 0.0291489000
_diffrn_orient_matrix_UB_12 -0.0164824000
_diffrn_orient_matrix_UB_13 -0.1555687000
_diffrn_orient_matrix_UB_21 -0.0397695000
_diffrn_orient_matrix_UB_22 0.1388824000
_diffrn_orient_matrix_UB_23 -0.0287236000
_diffrn_orient_matrix_UB_31 0.1569777000
_diffrn_orient_matrix_UB_32 0.0382329000
_diffrn_orient_matrix_UB_33 0.0376165000
_diffrn_radiation_monochromator mirror
_diffrn_radiation_probe x-ray
_diffrn_radiation_type 'Cu K\a'
_diffrn_radiation_wavelength 1.54184
_diffrn_reflns_av_R_equivalents 0.0419
_diffrn_reflns_av_unetI/netI 0.0295
_diffrn_reflns_Laue_measured_fraction_full 1.000
_diffrn_reflns_Laue_measured_fraction_max 0.993
_diffrn_reflns_limit_h_max 11
_diffrn_reflns_limit_h_min -10
_diffrn_reflns_limit_k_max 13
_diffrn_reflns_limit_k_min -13
_diffrn_reflns_limit_l_max 12
_diffrn_reflns_limit_l_min -12
_diffrn_reflns_number 19789
_diffrn_reflns_point_group_measured_fraction_full 1.000
_diffrn_reflns_point_group_measured_fraction_max 0.982
_diffrn_reflns_theta_full 67.684
_diffrn_reflns_theta_max 76.763
_diffrn_reflns_theta_min 4.667
_diffrn_source 'Rotating-anode X-ray tube'
_diffrn_source_type 'Rigaku (Cu) X-ray Source'
_exptl_absorpt_coefficient_mu 0.873
_exptl_absorpt_correction_T_max 1.00000
_exptl_absorpt_correction_T_min 0.86976
_exptl_absorpt_correction_type multi-scan
_exptl_absorpt_process_details
;
CrysAlisPro 1.171.40.84a (Rigaku Oxford Diffraction, 2020)
Empirical absorption correction using spherical harmonics,
implemented in SCALE3 ABSPACK scaling algorithm.
;
_exptl_crystal_colour colourless
_exptl_crystal_colour_primary colourless
_exptl_crystal_density_diffrn 1.341
_exptl_crystal_description block
_exptl_crystal_F_000 396
_refine_diff_density_max 0.214
_refine_diff_density_min -0.188
_refine_diff_density_rms 0.040
_refine_ls_abs_structure_details
;
 Flack x determined using 1744 quotients [(I+)-(I-)]/[(I+)+(I-)]
 (Parsons, Flack and Wagner, Acta Cryst. B69 (2013) 249-259).
;
_refine_ls_abs_structure_Flack 0.01(4)
_refine_ls_extinction_coef 0.0039(7)
_refine_ls_extinction_expression Fc^*^=kFc[1+0.001xFc^2^\l^3^/sin(2\q)]^-1/4^
_refine_ls_extinction_method 'SHELXL-2018/3 (Sheldrick 2018)'
_refine_ls_goodness_of_fit_ref 1.072
_refine_ls_hydrogen_treatment constr
_refine_ls_matrix_type full
_refine_ls_number_parameters 256
_refine_ls_number_reflns 3896
_refine_ls_number_restraints 1
_refine_ls_restrained_S_all 1.072
_refine_ls_R_factor_all 0.0307
_refine_ls_R_factor_gt 0.0302
_refine_ls_shift/su_max 0.000
_refine_ls_shift/su_mean 0.000
_refine_ls_structure_factor_coef Fsqd
_refine_ls_weighting_details 'w=1/[\s^2^(Fo^2^)+(0.0389P)^2^+0.1569P] where P=(Fo^2^+2Fc^2^)/3'
_refine_ls_weighting_scheme calc
_refine_ls_wR_factor_gt 0.0767
_refine_ls_wR_factor_ref 0.0771
_reflns_Friedel_coverage 0.875
_reflns_Friedel_fraction_full 1.000
_reflns_Friedel_fraction_max 0.971
_reflns_number_gt 3823
_reflns_number_total 3896
_reflns_threshold_expression 'I > 2\s(I)'
_cod_data_source_file d1sc05174a2.cif
_cod_data_source_block zhuwr_210323
_cod_depositor_comments
;Adding full bibliography for 1565565--1565567.cif.

 Adding full bibliography for 1565565--1565567.cif.
;
_cod_database_code 1565565
_shelx_shelxl_version_number 2018/3
_shelx_space_group_comment
;
The symmetry employed for this shelxl refinement is uniquely defined
by the following loop, which should always be used as a source of
symmetry information in preference to the above space-group names.
They are only intended as comments.
;
_reflns_odcompleteness_completeness 100.00
_reflns_odcompleteness_iscentric 1
_reflns_odcompleteness_theta 71.98
_olex2_refinement_description
;
1. Fixed Uiso
 At 1.2 times of:
  All C(H) groups, All N(H) groups
 At 1.5 times of:
  All C(H,H,H) groups
2.a Aromatic/amide H refined with riding coordinates:
 N13(H13), C11(H11), C5(H5), C17(H17), C8(H8), C7(H7), C14(H14), C12(H12),
 C20(H20), C18(H18), C19(H19)
2.b Idealised Me refined as rotating group:
 C27(H27A,H27B,H27C), C28(H28A,H28B,H28C)
;
_olex2_submission_special_instructions 'No special instructions were received'
_oxdiff_exptl_absorpt_empirical_details
;
Empirical correction (ABSPACK) includes:
- Absorption correction using spherical harmonics
- Frame scaling
;
_oxdiff_exptl_absorpt_empirical_full_max 1.828
_oxdiff_exptl_absorpt_empirical_full_min 0.540

loop_
_space_group_symop_operation_xyz
'x, y, z'
'-x, y+1/2, -z'

loop_
_atom_site_label
_atom_site_type_symbol
_atom_site_fract_x
_atom_site_fract_y
_atom_site_fract_z
_atom_site_U_iso_or_equiv
_atom_site_adp_type
_atom_site_occupancy
_atom_site_site_symmetry_order
_atom_site_calc_flag
_atom_site_refinement_flags_posn
_atom_site_refinement_flags_adp
_atom_site_refinement_flags_occupancy
_atom_site_disorder_assembly
_atom_site_disorder_group
F23 F 0.91160(13) 0.61217(14) 0.24430(13) 0.0352(3) Uani 1 1 d . . . . .
F24 F 0.97860(13) 0.44383(13) 0.35676(13) 0.0345(3) Uani 1 1 d . . . . .
F25 F 1.06491(13) 0.62418(15) 0.42640(14) 0.0393(3) Uani 1 1 d . . . . .
O26 O 0.14331(15) 0.38962(13) 0.07115(15) 0.0274(3) Uani 1 1 d . . . . .
N1 N 0.59800(17) 0.63134(15) 0.35435(17) 0.0231(3) Uani 1 1 d . . . . .
N13 N 0.97587(19) 0.45954(17) 0.81569(18) 0.0297(4) Uani 1 1 d . . . . .
H13 H 1.044456 0.436175 0.876200 0.036 Uiso 1 1 calc R U . . .
C2 C 0.68652(19) 0.53074(18) 0.39239(19) 0.0206(4) Uani 1 1 d . . . . .
C16 C 0.7568(2) 0.50527(18) 0.7130(2) 0.0234(4) Uani 1 1 d . . . . .
C9 C 0.4718(2) 0.58741(18) 0.2870(2) 0.0219(4) Uani 1 1 d . . . . .
C21 C 0.8344(2) 0.46332(19) 0.8389(2) 0.0274(4) Uani 1 1 d . . . . .
C11 C 0.7868(2) 0.72349(19) 0.4722(2) 0.0270(4) Uani 1 1 d . . . . .
H11 H 0.846208 0.785203 0.514866 0.032 Uiso 1 1 calc R U . . .
C5 C 0.3713(2) 0.38338(19) 0.21605(19) 0.0220(4) Uani 1 1 d . . . . .
H5 H 0.374719 0.295900 0.215710 0.026 Uiso 1 1 calc R U . . .
C4 C 0.48252(19) 0.45500(17) 0.28592(18) 0.0201(4) Uani 1 1 d . . . . .
C3 C 0.62077(19) 0.41969(18) 0.35432(19) 0.0214(4) Uani 1 1 d . . . . .
C22 C 0.9452(2) 0.5655(2) 0.3735(2) 0.0284(4) Uani 1 1 d . . . . .
C17 C 0.6083(2) 0.5220(2) 0.7115(2) 0.0264(4) Uani 1 1 d . . . . .
H17 H 0.554411 0.548949 0.630134 0.032 Uiso 1 1 calc R U . . .
C15 C 0.85969(19) 0.52732(19) 0.61331(19) 0.0222(4) Uani 1 1 d . . . . .
C8 C 0.3544(2) 0.65119(19) 0.2208(2) 0.0259(4) Uani 1 1 d . . . . .
H8 H 0.348167 0.738488 0.223681 0.031 Uiso 1 1 calc R U . . .
C7 C 0.2480(2) 0.57948(19) 0.1509(2) 0.0255(4) Uani 1 1 d . . . . .
H7 H 0.168764 0.619167 0.104638 0.031 Uiso 1 1 calc R U . . .
C6 C 0.25704(19) 0.44739(19) 0.14815(19) 0.0223(4) Uani 1 1 d . . . . .
C14 C 0.9908(2) 0.49876(19) 0.6812(2) 0.0269(4) Uani 1 1 d . . . . .
H14 H 1.077172 0.505152 0.641549 0.032 Uiso 1 1 calc R U . . .
C10 C 0.8239(2) 0.58258(18) 0.4680(2) 0.0227(4) Uani 1 1 d . . . . .
C27 C 0.1380(2) 0.2555(2) 0.0784(2) 0.0327(5) Uani 1 1 d . . . . .
H27A H 0.054649 0.225598 0.022321 0.049 Uiso 1 1 calc R U . . .
H27B H 0.133845 0.229904 0.174708 0.049 Uiso 1 1 calc R U . . .
H27C H 0.221918 0.220704 0.043149 0.049 Uiso 1 1 calc R U . . .
C12 C 0.6582(2) 0.74484(19) 0.4066(2) 0.0277(4) Uani 1 1 d . . . . .
H12 H 0.614577 0.823292 0.396694 0.033 Uiso 1 1 calc R U . . .
C28 C 0.6770(2) 0.28884(19) 0.3762(2) 0.0297(4) Uani 1 1 d . . . . .
H28A H 0.689309 0.251291 0.286350 0.044 Uiso 1 1 calc R U . . .
H28B H 0.610515 0.239764 0.423824 0.044 Uiso 1 1 calc R U . . .
H28C H 0.767242 0.291430 0.432303 0.044 Uiso 1 1 calc R U . . .
C20 C 0.7691(3) 0.4378(2) 0.9618(2) 0.0338(5) Uani 1 1 d . . . . .
H20 H 0.821546 0.409781 1.043530 0.041 Uiso 1 1 calc R U . . .
C18 C 0.5441(3) 0.4976(2) 0.8331(2) 0.0351(5) Uani 1 1 d . . . . .
H18 H 0.446057 0.508942 0.833344 0.042 Uiso 1 1 calc R U . . .
C19 C 0.6238(3) 0.4559(2) 0.9567(2) 0.0385(5) Uani 1 1 d . . . . .
H19 H 0.577181 0.440116 1.036849 0.046 Uiso 1 1 calc R U . . .

loop_
_atom_site_aniso_label
_atom_site_aniso_U_11
_atom_site_aniso_U_22
_atom_site_aniso_U_33
_atom_site_aniso_U_23
_atom_site_aniso_U_13
_atom_site_aniso_U_12
F23 0.0343(6) 0.0489(8) 0.0222(6) 0.0056(5) 0.0008(5) -0.0060(6)
F24 0.0296(6) 0.0421(7) 0.0317(6) -0.0021(5) 0.0023(5) 0.0072(5)
F25 0.0261(6) 0.0595(9) 0.0316(7) 0.0002(6) -0.0007(5) -0.0148(6)
O26 0.0268(6) 0.0243(7) 0.0286(7) 0.0039(6) -0.0103(5) -0.0032(5)
N1 0.0254(8) 0.0186(7) 0.0239(8) 0.0010(6) -0.0045(6) 0.0002(6)
N13 0.0325(8) 0.0294(9) 0.0246(8) 0.0025(7) -0.0106(7) 0.0003(7)
C2 0.0212(8) 0.0217(9) 0.0182(8) 0.0021(7) -0.0016(6) 0.0010(7)
C16 0.0306(9) 0.0183(8) 0.0204(9) -0.0019(7) -0.0025(7) -0.0025(7)
C9 0.0238(9) 0.0224(9) 0.0191(9) -0.0004(7) -0.0010(7) -0.0010(7)
C21 0.0389(10) 0.0200(9) 0.0223(9) -0.0023(7) -0.0029(8) -0.0037(8)
C11 0.0330(10) 0.0219(9) 0.0247(10) 0.0010(8) -0.0044(8) -0.0071(8)
C5 0.0241(9) 0.0214(9) 0.0197(8) 0.0016(7) -0.0018(7) -0.0011(7)
C4 0.0217(8) 0.0213(9) 0.0172(8) 0.0023(7) 0.0003(6) 0.0006(7)
C3 0.0230(8) 0.0217(9) 0.0188(8) 0.0011(7) -0.0009(7) 0.0008(7)
C22 0.0249(9) 0.0371(11) 0.0223(10) 0.0021(8) -0.0027(7) -0.0060(8)
C17 0.0299(9) 0.0225(9) 0.0266(9) -0.0024(8) 0.0011(7) -0.0014(8)
C15 0.0256(8) 0.0199(8) 0.0202(9) -0.0004(7) -0.0033(6) -0.0010(7)
C8 0.0280(9) 0.0198(9) 0.0291(10) 0.0005(7) -0.0025(8) 0.0025(7)
C7 0.0232(9) 0.0254(9) 0.0265(10) 0.0049(8) -0.0049(7) 0.0036(8)
C6 0.0219(8) 0.0257(9) 0.0187(8) 0.0012(7) -0.0021(7) -0.0030(7)
C14 0.0266(9) 0.0277(10) 0.0252(9) 0.0013(8) -0.0047(7) -0.0009(8)
C10 0.0236(9) 0.0230(9) 0.0204(9) 0.0005(7) -0.0031(7) -0.0028(7)
C27 0.0342(10) 0.0238(10) 0.0369(11) 0.0030(8) -0.0128(9) -0.0057(8)
C12 0.0343(10) 0.0189(9) 0.0283(10) 0.0016(7) -0.0048(8) -0.0027(8)
C28 0.0283(10) 0.0219(9) 0.0368(11) 0.0006(8) -0.0077(8) 0.0016(8)
C20 0.0552(13) 0.0262(10) 0.0191(9) 0.0000(8) -0.0012(8) -0.0058(9)
C18 0.0387(11) 0.0326(12) 0.0356(11) -0.0068(9) 0.0113(9) -0.0051(9)
C19 0.0578(14) 0.0351(11) 0.0244(10) -0.0039(9) 0.0127(9) -0.0102(11)

loop_
_atom_type_symbol
_atom_type_description
_atom_type_scat_dispersion_real
_atom_type_scat_dispersion_imag
_atom_type_scat_source
C C 0.0181 0.0091 'International Tables Vol C Tables 4.2.6.8 and 6.1.1.4'
H H 0.0000 0.0000 'International Tables Vol C Tables 4.2.6.8 and 6.1.1.4'
F F 0.0727 0.0534 'International Tables Vol C Tables 4.2.6.8 and 6.1.1.4'
N N 0.0311 0.0180 'International Tables Vol C Tables 4.2.6.8 and 6.1.1.4'
O O 0.0492 0.0322 'International Tables Vol C Tables 4.2.6.8 and 6.1.1.4'

loop_
_geom_angle_atom_site_label_1
_geom_angle_atom_site_label_2
_geom_angle_atom_site_label_3
_geom_angle
_geom_angle_site_symmetry_1
_geom_angle_site_symmetry_3
_geom_angle_publ_flag
C6 O26 C27 116.50(15) . . ?
C2 N1 C12 111.02(16) . . ?
C9 N1 C2 109.37(16) . . ?
C9 N1 C12 139.29(17) . . ?
C21 N13 H13 125.4 . . ?
C14 N13 H13 125.4 . . ?
C14 N13 C21 109.21(16) . . ?
N1 C2 C10 107.92(15) . . ?
C3 C2 N1 110.62(15) . . ?
C3 C2 C10 141.41(17) . . ?
C21 C16 C15 106.58(17) . . ?
C17 C16 C21 118.72(18) . . ?
C17 C16 C15 134.62(18) . . ?
N1 C9 C4 106.38(16) . . ?
N1 C9 C8 131.08(18) . . ?
C8 C9 C4 122.41(18) . . ?
N13 C21 C16 107.69(17) . . ?
N13 C21 C20 129.7(2) . . ?
C20 C21 C16 122.5(2) . . ?
C10 C11 H11 124.7 . . ?
C12 C11 H11 124.7 . . ?
C12 C11 C10 110.67(17) . . ?
C4 C5 H5 121.1 . . ?
C6 C5 H5 121.1 . . ?
C6 C5 C4 117.76(18) . . ?
C9 C4 C3 108.50(17) . . ?
C5 C4 C9 119.43(17) . . ?
C5 C4 C3 131.91(18) . . ?
C2 C3 C4 105.11(16) . . ?
C2 C3 C28 128.42(17) . . ?
C4 C3 C28 126.47(17) . . ?
F23 C22 F24 106.63(17) . . ?
F23 C22 F25 106.88(17) . . ?
F23 C22 C10 111.86(16) . . ?
F24 C22 C10 112.32(16) . . ?
F25 C22 F24 107.10(17) . . ?
F25 C22 C10 111.70(17) . . ?
C16 C17 H17 120.7 . . ?
C18 C17 C16 118.69(19) . . ?
C18 C17 H17 120.7 . . ?
C16 C15 C10 124.20(16) . . ?
C14 C15 C16 106.48(17) . . ?
C14 C15 C10 129.10(17) . . ?
C9 C8 H8 121.4 . . ?
C7 C8 C9 117.23(18) . . ?
C7 C8 H8 121.4 . . ?
C8 C7 H7 119.4 . . ?
C8 C7 C6 121.20(18) . . ?
C6 C7 H7 119.4 . . ?
O26 C6 C7 114.06(17) . . ?
C5 C6 O26 124.00(18) . . ?
C5 C6 C7 121.94(18) . . ?
N13 C14 C15 110.04(18) . . ?
N13 C14 H14 125.0 . . ?
C15 C14 H14 125.0 . . ?
C2 C10 C11 100.36(15) . . ?
C2 C10 C22 109.04(15) . . ?
C22 C10 C11 108.35(16) . . ?
C15 C10 C2 113.47(15) . . ?
C15 C10 C11 112.68(16) . . ?
C15 C10 C22 112.21(16) . . ?
O26 C27 H27A 109.5 . . ?
O26 C27 H27B 109.5 . . ?
O26 C27 H27C 109.5 . . ?
H27A C27 H27B 109.5 . . ?
H27A C27 H27C 109.5 . . ?
H27B C27 H27C 109.5 . . ?
N1 C12 H12 125.1 . . ?
C11 C12 N1 109.84(18) . . ?
C11 C12 H12 125.1 . . ?
C3 C28 H28A 109.5 . . ?
C3 C28 H28B 109.5 . . ?
C3 C28 H28C 109.5 . . ?
H28A C28 H28B 109.5 . . ?
H28A C28 H28C 109.5 . . ?
H28B C28 H28C 109.5 . . ?
C21 C20 H20 121.4 . . ?
C19 C20 C21 117.1(2) . . ?
C19 C20 H20 121.4 . . ?
C17 C18 H18 119.3 . . ?
C17 C18 C19 121.4(2) . . ?
C19 C18 H18 119.3 . . ?
C20 C19 C18 121.6(2) . . ?
C20 C19 H19 119.2 . . ?
C18 C19 H19 119.2 . . ?

loop_
_geom_bond_atom_site_label_1
_geom_bond_atom_site_label_2
_geom_bond_distance
_geom_bond_site_symmetry_2
_geom_bond_publ_flag
F23 C22 1.336(2) . ?
F24 C22 1.343(3) . ?
F25 C22 1.343(2) . ?
O26 C6 1.382(2) . ?
O26 C27 1.428(2) . ?
N1 C2 1.382(2) . ?
N1 C9 1.377(2) . ?
N1 C12 1.403(3) . ?
N13 H13 0.8600 . ?
N13 C21 1.369(3) . ?
N13 C14 1.365(3) . ?
C2 C3 1.365(3) . ?
C2 C10 1.522(2) . ?
C16 C21 1.415(3) . ?
C16 C17 1.407(3) . ?
C16 C15 1.436(3) . ?
C9 C4 1.411(3) . ?
C9 C8 1.394(3) . ?
C21 C20 1.398(3) . ?
C11 H11 0.9300 . ?
C11 C10 1.539(3) . ?
C11 C12 1.327(3) . ?
C5 H5 0.9300 . ?
C5 C4 1.409(3) . ?
C5 C6 1.380(3) . ?
C4 C3 1.448(3) . ?
C3 C28 1.495(3) . ?
C22 C10 1.528(3) . ?
C17 H17 0.9300 . ?
C17 C18 1.379(3) . ?
C15 C14 1.371(3) . ?
C15 C10 1.511(3) . ?
C8 H8 0.9300 . ?
C8 C7 1.378(3) . ?
C7 H7 0.9300 . ?
C7 C6 1.406(3) . ?
C14 H14 0.9300 . ?
C27 H27A 0.9600 . ?
C27 H27B 0.9600 . ?
C27 H27C 0.9600 . ?
C12 H12 0.9300 . ?
C28 H28A 0.9600 . ?
C28 H28B 0.9600 . ?
C28 H28C 0.9600 . ?
C20 H20 0.9300 . ?
C20 C19 1.376(4) . ?
C18 H18 0.9300 . ?
C18 C19 1.406(4) . ?
C19 H19 0.9300 . ?

loop_
_geom_torsion_atom_site_label_1
_geom_torsion_atom_site_label_2
_geom_torsion_atom_site_label_3
_geom_torsion_atom_site_label_4
_geom_torsion
_geom_torsion_site_symmetry_1
_geom_torsion_site_symmetry_2
_geom_torsion_site_symmetry_3
_geom_torsion_site_symmetry_4
_geom_torsion_publ_flag
F23 C22 C10 C2 52.1(2) . . . . ?
F23 C22 C10 C11 -56.3(2) . . . . ?
F23 C22 C10 C15 178.68(16) . . . . ?
F24 C22 C10 C2 -67.8(2) . . . . ?
F24 C22 C10 C11 -176.14(16) . . . . ?
F24 C22 C10 C15 58.8(2) . . . . ?
F25 C22 C10 C2 171.84(17) . . . . ?
F25 C22 C10 C11 63.5(2) . . . . ?
F25 C22 C10 C15 -61.6(2) . . . . ?
N1 C2 C3 C4 0.9(2) . . . . ?
N1 C2 C3 C28 -179.48(19) . . . . ?
N1 C2 C10 C11 4.07(19) . . . . ?
N1 C2 C10 C22 -109.61(17) . . . . ?
N1 C2 C10 C15 124.52(17) . . . . ?
N1 C9 C4 C5 -176.40(16) . . . . ?
N1 C9 C4 C3 -0.5(2) . . . . ?
N1 C9 C8 C7 174.2(2) . . . . ?
N13 C21 C20 C19 176.6(2) . . . . ?
C2 N1 C9 C4 1.0(2) . . . . ?
C2 N1 C9 C8 -174.8(2) . . . . ?
C2 N1 C12 C11 3.0(2) . . . . ?
C16 C21 C20 C19 -0.4(3) . . . . ?
C16 C17 C18 C19 -0.5(3) . . . . ?
C16 C15 C14 N13 0.5(2) . . . . ?
C16 C15 C10 C2 -41.8(3) . . . . ?
C16 C15 C10 C11 71.4(2) . . . . ?
C16 C15 C10 C22 -166.00(17) . . . . ?
C9 N1 C2 C3 -1.3(2) . . . . ?
C9 N1 C2 C10 -179.33(15) . . . . ?
C9 N1 C12 C11 175.4(2) . . . . ?
C9 C4 C3 C2 -0.3(2) . . . . ?
C9 C4 C3 C28 -179.89(19) . . . . ?
C9 C8 C7 C6 0.8(3) . . . . ?
C21 N13 C14 C15 -0.8(2) . . . . ?
C21 C16 C17 C18 0.4(3) . . . . ?
C21 C16 C15 C14 -0.1(2) . . . . ?
C21 C16 C15 C10 -175.16(18) . . . . ?
C21 C20 C19 C18 0.3(3) . . . . ?
C5 C4 C3 C2 174.97(19) . . . . ?
C5 C4 C3 C28 -4.6(3) . . . . ?
C4 C9 C8 C7 -1.0(3) . . . . ?
C4 C5 C6 O26 177.47(17) . . . . ?
C4 C5 C6 C7 -1.8(3) . . . . ?
C3 C2 C10 C11 -173.0(2) . . . . ?
C3 C2 C10 C22 73.3(3) . . . . ?
C3 C2 C10 C15 -52.6(3) . . . . ?
C17 C16 C21 N13 -177.52(18) . . . . ?
C17 C16 C21 C20 0.0(3) . . . . ?
C17 C16 C15 C14 176.4(2) . . . . ?
C17 C16 C15 C10 1.3(4) . . . . ?
C17 C18 C19 C20 0.1(3) . . . . ?
C15 C16 C21 N13 -0.4(2) . . . . ?
C15 C16 C21 C20 177.15(19) . . . . ?
C15 C16 C17 C18 -175.7(2) . . . . ?
C8 C9 C4 C5 -0.1(3) . . . . ?
C8 C9 C4 C3 175.83(17) . . . . ?
C8 C7 C6 O26 -178.68(18) . . . . ?
C8 C7 C6 C5 0.7(3) . . . . ?
C6 C5 C4 C9 1.5(3) . . . . ?
C6 C5 C4 C3 -173.29(18) . . . . ?
C14 N13 C21 C16 0.7(2) . . . . ?
C14 N13 C21 C20 -176.6(2) . . . . ?
C14 C15 C10 C2 144.2(2) . . . . ?
C14 C15 C10 C11 -102.6(2) . . . . ?
C14 C15 C10 C22 20.0(3) . . . . ?
C10 C2 C3 C4 178.0(2) . . . . ?
C10 C2 C3 C28 -2.4(4) . . . . ?
C10 C11 C12 N1 -0.1(2) . . . . ?
C10 C15 C14 N13 175.29(19) . . . . ?
C27 O26 C6 C5 7.9(3) . . . . ?
C27 O26 C6 C7 -172.78(18) . . . . ?
C12 N1 C2 C3 173.53(17) . . . . ?
C12 N1 C2 C10 -4.5(2) . . . . ?
C12 N1 C9 C4 -171.5(2) . . . . ?
C12 N1 C9 C8 12.7(4) . . . . ?
C12 C11 C10 C2 -2.4(2) . . . . ?
C12 C11 C10 C22 111.77(19) . . . . ?
C12 C11 C10 C15 -123.45(19) . . . . ?
